data_7134180
loop_
_publ_author_name
'Watanabe, Kosuke'
'Toya, Teruki'
'Toyota, Yuto'
'Kobayashi, Yoichi'
'Usuba, Junichi'
'Hijikata, Yuh'
'Matsuda, Ryotaro'
'Nishimura, Katsuyuki'
'Sugiyama, Haruki'
'Segawa, Yasutomo'

_publ_section_title
;
 Synthesis of fully fused tetrapyrazinoporphyrazine polymers bearing
 three-dimensional structures controlled by steric repulsion
;
_journal_name_full 'Chemical Communications'
_journal_paper_doi 10.1039/D4CC06293K
_journal_year 2025
_chemical_formula_moiety 'C22 H22 N10'
_chemical_formula_sum 'C22 H22 N10'
_chemical_formula_weight 426.49
_space_group_crystal_system orthorhombic
_space_group_IT_number 61
_space_group_name_Hall '-P 2ac 2ab'
_space_group_name_H-M_alt 'P b c a'
_atom_sites_solution_hydrogens geom
_atom_sites_solution_primary iterative
_audit_creation_date 2024-05-22
_audit_creation_method
;
Olex2 1.3
(compiled 2020.11.12 svn.r5f609507 for OlexSys, GUI svn.r6408)
;
_audit_update_record
;
2024-11-15 deposited with the CCDC.	2025-01-16 downloaded from the CCDC.
;
_cell_angle_alpha 90
_cell_angle_beta 90
_cell_angle_gamma 90
_cell_formula_units_Z 4
_cell_length_a 8.6557(5)
_cell_length_b 14.4716(8)
_cell_length_c 17.0096(9)
_cell_measurement_reflns_used 4452
_cell_measurement_temperature 143
_cell_measurement_theta_max 30.7410
_cell_measurement_theta_min 2.8390
_cell_volume 2130.7(2)
_computing_cell_refinement 'CrysAlisPro 1.171.39.43c (Rigaku OD, 2018)'
_computing_data_collection 'CrysAlisPro 1.171.39.43c (Rigaku OD, 2018)'
_computing_data_reduction 'CrysAlisPro 1.171.39.43c (Rigaku OD, 2018)'
_computing_molecular_graphics 'Olex2 1.3 (Dolomanov et al., 2009)'
_computing_publication_material 'Olex2 1.3 (Dolomanov et al., 2009)'
_computing_structure_refinement 'SHELXL 2018/3 (Sheldrick, 2015)'
_computing_structure_solution 'olex2.solve 1.3 (Bourhis et al., 2015)'
_diffrn_ambient_temperature 143.0
_diffrn_detector_type HyPix
_diffrn_measured_fraction_theta_full 0.999
_diffrn_measured_fraction_theta_max 0.847
_diffrn_measurement_details
;
List of Runs (angles in degrees, time in seconds):

  # Type    Start    End  Width  t~exp~   \w     \q     \k     \f   Frames
#--------------------------------------------------------------------------
  1  \w    -41.00  37.00   0.50    2.94    --   12.67 -29.00-127.00  156
  2  \w     -3.00  52.00   0.50    2.94    --   12.67 -99.00-180.00  110
  3  \w     18.00  44.00   0.50    2.94    --   12.67 -99.00   0.00   52
  4  \w      9.00  46.00   0.50    2.94    --  -11.26  57.00-120.00   74
;
_diffrn_measurement_device 'four-circle diffractometer'
_diffrn_measurement_device_type 'ROD, Synergy Custom system, HyPix'
_diffrn_measurement_method '\w scans'
_diffrn_radiation_type MoK\a
_diffrn_radiation_wavelength 0.71073
_diffrn_reflns_av_R_equivalents 0.0371
_diffrn_reflns_av_unetI/netI 0.0436
_diffrn_reflns_Laue_measured_fraction_full 0.999
_diffrn_reflns_Laue_measured_fraction_max 0.847
_diffrn_reflns_limit_h_max 12
_diffrn_reflns_limit_h_min -8
_diffrn_reflns_limit_k_max 20
_diffrn_reflns_limit_k_min -16
_diffrn_reflns_limit_l_max 16
_diffrn_reflns_limit_l_min -24
_diffrn_reflns_number 11471
_diffrn_reflns_point_group_measured_fraction_full 0.999
_diffrn_reflns_point_group_measured_fraction_max 0.847
_diffrn_reflns_theta_full 25.000
_diffrn_reflns_theta_max 31.425
_diffrn_reflns_theta_min 2.815
_exptl_absorpt_coefficient_mu 0.087
_exptl_absorpt_correction_T_max 1.00000
_exptl_absorpt_correction_T_min 0.72025
_exptl_absorpt_correction_type multi-scan
_exptl_absorpt_process_details
;
CrysAlisPro 1.171.39.43c (Rigaku Oxford Diffraction, 2018)
Empirical absorption correction using spherical harmonics,
 implemented in SCALE3 ABSPACK scaling algorithm.
;
_exptl_crystal_colour yellow
_exptl_crystal_colour_primary yellow
_exptl_crystal_density_diffrn 1.330
_exptl_crystal_description plate
_exptl_crystal_F_000 896
_exptl_crystal_size_max 0.1
_exptl_crystal_size_mid 0.1
_exptl_crystal_size_min 0.04
_refine_diff_density_max 0.191
_refine_diff_density_min -0.236
_refine_diff_density_rms 0.049
_refine_ls_extinction_method none
_refine_ls_goodness_of_fit_ref 1.051
_refine_ls_hydrogen_treatment constr
_refine_ls_matrix_type full
_refine_ls_number_parameters 166
_refine_ls_number_reflns 2981
_refine_ls_number_restraints 0
_refine_ls_restrained_S_all 1.051
_refine_ls_R_factor_all 0.0815
_refine_ls_R_factor_gt 0.0520
_refine_ls_shift/su_max 0.000
_refine_ls_shift/su_mean 0.000
_refine_ls_structure_factor_coef Fsqd
_refine_ls_weighting_details 'w=1/[\s^2^(Fo^2^)+(0.0560P)^2^+0.5806P] where P=(Fo^2^+2Fc^2^)/3'
_refine_ls_weighting_scheme calc
_refine_ls_wR_factor_gt 0.1253
_refine_ls_wR_factor_ref 0.1374
_reflns_Friedel_coverage 0.000
_reflns_number_gt 2026
_reflns_number_total 2981
_reflns_threshold_expression 'I > 2\s(I)'
_cod_data_source_file d4cc06293k3.cif
_cod_data_source_block 3b
_cod_database_code 7134180
_shelx_shelxl_version_number 2018/3
_shelx_space_group_comment
;
The symmetry employed for this shelxl refinement is uniquely defined
by the following loop, which should always be used as a source of
symmetry information in preference to the above space-group names.
They are only intended as comments.
;
_shelx_estimated_absorpt_t_max 0.997
_shelx_estimated_absorpt_t_min 0.991
_olex2_refinement_description
;
1. Fixed Uiso
 At 1.2 times of:
  All C(H,H) groups
 At 1.5 times of:
  All C(H,H,H,H,H,H) groups
2. Others
 Sof(H12A)=Sof(H16D)=Sof(H16E)=Sof(H16F)=Sof(H14D)=Sof(H14E)=Sof(H14F)=
 Sof(C15)=Sof(H15A)=Sof(H15B)=Sof(C13)=Sof(H13A)=Sof(H13B)=1-FVAR(1)
 Sof(H12)=Sof(H16A)=Sof(H16B)=Sof(H16C)=Sof(H14A)=Sof(H14B)=Sof(H14C)=Sof(C18)=
 Sof(H18A)=Sof(H18B)=Sof(C17)=Sof(H17A)=Sof(H17B)=FVAR(1)
3.a Ternary CH refined with riding coordinates:
 C12(H12), C12(H12A)
3.b Secondary CH2 refined with riding coordinates:
 C18(H18A,H18B), C17(H17A,H17B), C15(H15A,H15B), C13(H13A,H13B)
3.c Idealised Me refined as rotating group:
 C16(H16A,H16B,H16C), C16(H16D,H16E,H16F), C14(H14A,H14B,H14C), C14(H14D,H14E,
 H14F)
;
_olex2_submission_special_instructions 'No special instructions were received'
_oxdiff_exptl_absorpt_empirical_details
;
Empirical correction (ABSPACK) includes:
- Absorption correction using spherical harmonics
- Frame scaling
;

loop_
_space_group_symop_operation_xyz
'x, y, z'
'-x+1/2, -y, z+1/2'
'-x, y+1/2, -z+1/2'
'x+1/2, -y+1/2, -z'
'-x, -y, -z'
'x-1/2, y, -z-1/2'
'x, -y-1/2, z-1/2'
'-x-1/2, y-1/2, z'

loop_
_atom_site_label
_atom_site_type_symbol
_atom_site_fract_x
_atom_site_fract_y
_atom_site_fract_z
_atom_site_U_iso_or_equiv
_atom_site_adp_type
_atom_site_occupancy
_atom_site_site_symmetry_order
_atom_site_calc_flag
_atom_site_refinement_flags_posn
_atom_site_refinement_flags_adp
_atom_site_refinement_flags_occupancy
_atom_site_disorder_assembly
_atom_site_disorder_group
N11 N 0.04090(15) 0.54575(8) 0.57094(6) 0.0274(3) Uani 1 1 d . . . . .
N4 N 0.18980(15) 0.37353(9) 0.43399(7) 0.0301(3) Uani 1 1 d . . . . .
N7 N 0.27837(15) 0.47233(8) 0.56797(7) 0.0302(3) Uani 1 1 d . . . . .
N1 N 0.50513(18) 0.22801(11) 0.41906(8) 0.0458(4) Uani 1 1 d . . . . .
C5 C 0.09867(17) 0.43625(10) 0.46514(8) 0.0266(3) Uani 1 1 d . . . . .
C6 C 0.14205(17) 0.48452(9) 0.53588(8) 0.0261(3) Uani 1 1 d . . . . .
N10 N 0.64972(19) 0.39325(12) 0.58962(9) 0.0501(4) Uani 1 1 d . . . . .
C8 C 0.37297(18) 0.40925(10) 0.53406(9) 0.0317(3) Uani 1 1 d . . . . .
C3 C 0.32775(18) 0.35878(10) 0.46972(8) 0.0309(3) Uani 1 1 d . . . . .
C2 C 0.42481(19) 0.28635(11) 0.43897(9) 0.0356(4) Uani 1 1 d . . . . .
C12 C 0.0828(2) 0.59128(10) 0.64770(8) 0.0354(4) Uani 1 1 d . . . . .
H12 H 0.186003 0.563934 0.660136 0.042 Uiso 0.622(5) 1 calc R U P A 1
H12A H -0.012001 0.629036 0.657672 0.042 Uiso 0.378(5) 1 calc R U P A 2
C9 C 0.5255(2) 0.39964(11) 0.56687(9) 0.0368(4) Uani 1 1 d . . . . .
C16 C 0.1984(2) 0.73553(12) 0.70623(11) 0.0480(5) Uani 1 1 d . . . . .
H16A H 0.219517 0.800789 0.695211 0.072 Uiso 0.622(5) 1 calc R U P A 1
H16B H 0.295863 0.703100 0.716061 0.072 Uiso 0.622(5) 1 calc R U P A 1
H16C H 0.131910 0.730653 0.752689 0.072 Uiso 0.622(5) 1 calc R U P A 1
H16D H 0.094297 0.761119 0.712624 0.072 Uiso 0.378(5) 1 calc R U P A 2
H16E H 0.270315 0.785246 0.692435 0.072 Uiso 0.378(5) 1 calc R U P A 2
H16F H 0.231291 0.706659 0.755578 0.072 Uiso 0.378(5) 1 calc R U P A 2
C14 C -0.0375(3) 0.45769(13) 0.72257(11) 0.0574(6) Uani 1 1 d . . . . .
H14A H -0.088247 0.433445 0.675381 0.086 Uiso 0.622(5) 1 calc R U P A 1
H14B H -0.102593 0.445700 0.768600 0.086 Uiso 0.622(5) 1 calc R U P A 1
H14C H 0.062676 0.427208 0.729467 0.086 Uiso 0.622(5) 1 calc R U P A 1
H14D H -0.027932 0.412570 0.679891 0.086 Uiso 0.378(5) 1 calc R U P A 2
H14E H -0.139959 0.486424 0.720558 0.086 Uiso 0.378(5) 1 calc R U P A 2
H14F H -0.024177 0.426405 0.773217 0.086 Uiso 0.378(5) 1 calc R U P A 2
C18 C 0.1188(5) 0.6930(2) 0.63723(17) 0.0368(8) Uani 0.622(5) 1 d . . P A 1
H18A H 0.185030 0.700557 0.590208 0.044 Uiso 0.622(5) 1 calc R U P A 1
H18B H 0.021183 0.726658 0.627453 0.044 Uiso 0.622(5) 1 calc R U P A 1
C17 C -0.0134(4) 0.56054(19) 0.71375(13) 0.0336(8) Uani 0.622(5) 1 d . . P A 1
H17A H -0.116093 0.590048 0.708537 0.040 Uiso 0.622(5) 1 calc R U P A 1
H17B H 0.033593 0.583951 0.762926 0.040 Uiso 0.622(5) 1 calc R U P A 1
C15 C 0.1971(8) 0.6625(4) 0.6402(3) 0.0370(13) Uani 0.378(5) 1 d . . P A 2
H15A H 0.180815 0.694491 0.589451 0.044 Uiso 0.378(5) 1 calc R U P A 2
H15B H 0.300219 0.632953 0.638161 0.044 Uiso 0.378(5) 1 calc R U P A 2
C13 C 0.0759(7) 0.5257(3) 0.7141(2) 0.0359(13) Uani 0.378(5) 1 d . . P A 2
H13A H 0.176489 0.493123 0.714857 0.043 Uiso 0.378(5) 1 calc R U P A 2
H13B H 0.072077 0.563633 0.762491 0.043 Uiso 0.378(5) 1 calc R U P A 2

loop_
_atom_site_aniso_label
_atom_site_aniso_U_11
_atom_site_aniso_U_22
_atom_site_aniso_U_33
_atom_site_aniso_U_23
_atom_site_aniso_U_13
_atom_site_aniso_U_12
N11 0.0354(7) 0.0273(6) 0.0194(5) -0.0021(4) -0.0001(5) 0.0005(5)
N4 0.0360(7) 0.0296(6) 0.0249(6) -0.0007(5) 0.0045(5) -0.0004(5)
N7 0.0379(7) 0.0286(6) 0.0243(6) 0.0014(5) -0.0008(5) -0.0004(5)
N1 0.0468(9) 0.0501(9) 0.0403(8) -0.0076(6) 0.0028(6) 0.0084(7)
C5 0.0348(8) 0.0263(7) 0.0187(6) 0.0023(5) 0.0030(5) -0.0023(6)
C6 0.0349(8) 0.0234(6) 0.0200(6) 0.0022(5) 0.0036(5) -0.0021(6)
N10 0.0446(10) 0.0588(10) 0.0470(9) 0.0005(7) -0.0026(7) 0.0050(8)
C8 0.0361(8) 0.0315(8) 0.0273(7) 0.0034(6) 0.0027(6) 0.0000(6)
C3 0.0362(8) 0.0287(7) 0.0278(7) 0.0018(6) 0.0039(6) 0.0007(6)
C2 0.0390(9) 0.0386(9) 0.0292(7) -0.0007(6) 0.0024(7) 0.0005(7)
C12 0.0524(10) 0.0318(8) 0.0219(7) -0.0050(6) -0.0040(6) -0.0011(7)
C9 0.0417(10) 0.0370(9) 0.0317(8) 0.0010(6) 0.0021(7) 0.0025(7)
C16 0.0529(11) 0.0428(10) 0.0484(10) -0.0175(8) 0.0029(8) -0.0073(8)
C14 0.0897(16) 0.0486(11) 0.0338(9) 0.0034(8) 0.0068(9) -0.0159(10)
C18 0.0393(19) 0.0326(15) 0.0384(15) -0.0030(11) -0.0024(13) -0.0008(13)
C17 0.0417(18) 0.0376(14) 0.0215(11) -0.0013(9) -0.0007(10) 0.0082(13)
C15 0.043(3) 0.035(3) 0.033(2) -0.0040(18) -0.001(2) -0.006(2)
C13 0.044(3) 0.042(3) 0.0216(19) 0.0012(16) -0.0001(17) -0.001(2)

loop_
_atom_type_symbol
_atom_type_description
_atom_type_scat_dispersion_real
_atom_type_scat_dispersion_imag
_atom_type_scat_source
C C 0.0033 0.0016 'International Tables Vol C Tables 4.2.6.8 and 6.1.1.4'
H H 0.0000 0.0000 'International Tables Vol C Tables 4.2.6.8 and 6.1.1.4'
N N 0.0061 0.0033 'International Tables Vol C Tables 4.2.6.8 and 6.1.1.4'

loop_
_geom_angle_atom_site_label_1
_geom_angle_atom_site_label_2
_geom_angle_atom_site_label_3
_geom_angle
_geom_angle_site_symmetry_1
_geom_angle_site_symmetry_3
_geom_angle_publ_flag
C5 N11 C6 118.96(11) 5_566 . ?
C5 N11 C12 120.89(12) 5_566 . ?
C6 N11 C12 120.15(12) . . ?
C5 N4 C3 117.16(12) . . ?
C6 N7 C8 117.19(12) . . ?
N11 C5 C6 120.53(12) 5_566 . ?
N4 C5 N11 118.47(12) . 5_566 ?
N4 C5 C6 121.00(13) . . ?
N11 C6 C5 120.42(13) . . ?
N7 C6 N11 118.48(12) . . ?
N7 C6 C5 121.10(13) . . ?
N7 C8 C3 121.70(14) . . ?
N7 C8 C9 117.00(13) . . ?
C3 C8 C9 121.26(14) . . ?
N4 C3 C8 121.62(14) . . ?
N4 C3 C2 117.70(13) . . ?
C8 C3 C2 120.66(14) . . ?
N1 C2 C3 175.87(17) . . ?
N11 C12 H12 103.0 . . ?
N11 C12 H12A 100.9 . . ?
N11 C12 C18 111.87(15) . . ?
C18 C12 H12 103.0 . . ?
C17 C12 N11 113.23(15) . . ?
C17 C12 H12 103.0 . . ?
C17 C12 C18 120.1(2) . . ?
C15 C12 N11 113.8(2) . . ?
C15 C12 H12A 100.9 . . ?
C15 C12 C13 123.9(3) . . ?
C13 C12 N11 111.8(2) . . ?
C13 C12 H12A 100.9 . . ?
N10 C9 C8 176.75(17) . . ?
H16A C16 H16B 109.5 . . ?
H16A C16 H16C 109.5 . . ?
H16B C16 H16C 109.5 . . ?
H16D C16 H16E 109.5 . . ?
H16D C16 H16F 109.5 . . ?
H16E C16 H16F 109.5 . . ?
C18 C16 H16A 109.5 . . ?
C18 C16 H16B 109.5 . . ?
C18 C16 H16C 109.5 . . ?
C15 C16 H16D 109.5 . . ?
C15 C16 H16E 109.5 . . ?
C15 C16 H16F 109.5 . . ?
H14A C14 H14B 109.5 . . ?
H14A C14 H14C 109.5 . . ?
H14B C14 H14C 109.5 . . ?
H14D C14 H14E 109.5 . . ?
H14D C14 H14F 109.5 . . ?
H14E C14 H14F 109.5 . . ?
C17 C14 H14A 109.5 . . ?
C17 C14 H14B 109.5 . . ?
C17 C14 H14C 109.5 . . ?
C13 C14 H14D 109.5 . . ?
C13 C14 H14E 109.5 . . ?
C13 C14 H14F 109.5 . . ?
C12 C18 H18A 108.8 . . ?
C12 C18 H18B 108.8 . . ?
C16 C18 C12 113.8(2) . . ?
C16 C18 H18A 108.8 . . ?
C16 C18 H18B 108.8 . . ?
H18A C18 H18B 107.7 . . ?
C12 C17 C14 117.0(2) . . ?
C12 C17 H17A 108.1 . . ?
C12 C17 H17B 108.1 . . ?
C14 C17 H17A 108.1 . . ?
C14 C17 H17B 108.1 . . ?
H17A C17 H17B 107.3 . . ?
C12 C15 C16 115.6(3) . . ?
C12 C15 H15A 108.4 . . ?
C12 C15 H15B 108.4 . . ?
C16 C15 H15A 108.4 . . ?
C16 C15 H15B 108.4 . . ?
H15A C15 H15B 107.4 . . ?
C12 C13 H13A 106.3 . . ?
C12 C13 H13B 106.3 . . ?
C14 C13 C12 124.0(4) . . ?
C14 C13 H13A 106.3 . . ?
C14 C13 H13B 106.3 . . ?
H13A C13 H13B 106.4 . . ?

loop_
_geom_bond_atom_site_label_1
_geom_bond_atom_site_label_2
_geom_bond_distance
_geom_bond_site_symmetry_2
_geom_bond_publ_flag
N11 C5 1.3798(19) 5_566 ?
N11 C6 1.3810(18) . ?
N11 C12 1.5068(17) . ?
N4 C5 1.3140(19) . ?
N4 C3 1.357(2) . ?
N7 C6 1.3120(19) . ?
N7 C8 1.3551(19) . ?
N1 C2 1.145(2) . ?
C5 C6 1.4412(19) . ?
N10 C9 1.146(2) . ?
C8 C3 1.373(2) . ?
C8 C9 1.440(2) . ?
C3 C2 1.441(2) . ?
C12 H12 1.0000 . ?
C12 H12A 1.0000 . ?
C12 C18 1.515(3) . ?
C12 C17 1.467(3) . ?
C12 C15 1.434(5) . ?
C12 C13 1.476(4) . ?
C16 H16A 0.9800 . ?
C16 H16B 0.9800 . ?
C16 H16C 0.9800 . ?
C16 H16D 0.9800 . ?
C16 H16E 0.9800 . ?
C16 H16F 0.9800 . ?
C16 C18 1.494(3) . ?
C16 C15 1.542(5) . ?
C14 H14A 0.9800 . ?
C14 H14B 0.9800 . ?
C14 H14C 0.9800 . ?
C14 H14D 0.9800 . ?
C14 H14E 0.9800 . ?
C14 H14F 0.9800 . ?
C14 C17 1.510(3) . ?
C14 C13 1.398(5) . ?
C18 H18A 0.9900 . ?
C18 H18B 0.9900 . ?
C17 H17A 0.9900 . ?
C17 H17B 0.9900 . ?
C15 H15A 0.9900 . ?
C15 H15B 0.9900 . ?
C13 H13A 0.9900 . ?
C13 H13B 0.9900 . ?

loop_
_geom_torsion_atom_site_label_1
_geom_torsion_atom_site_label_2
_geom_torsion_atom_site_label_3
_geom_torsion_atom_site_label_4
_geom_torsion
_geom_torsion_site_symmetry_1
_geom_torsion_site_symmetry_2
_geom_torsion_site_symmetry_3
_geom_torsion_site_symmetry_4
_geom_torsion_publ_flag
N11 C5 C6 N11 3.6(2) 5_566 . . . ?
N11 C5 C6 N7 -175.66(13) 5_566 . . . ?
N11 C12 C18 C16 -165.4(2) . . . . ?
N11 C12 C17 C14 47.2(3) . . . . ?
N11 C12 C15 C16 156.7(3) . . . . ?
N11 C12 C13 C14 -39.2(6) . . . . ?
N4 C5 C6 N11 -175.65(12) . . . . ?
N4 C5 C6 N7 5.1(2) . . . . ?
N7 C8 C3 N4 4.1(2) . . . . ?
N7 C8 C3 C2 -174.42(13) . . . . ?
C5 N11 C6 N7 175.73(12) 5_566 . . . ?
C5 N11 C6 C5 -3.5(2) 5_566 . . . ?
C5 N11 C12 C18 -72.0(2) 5_566 . . . ?
C5 N11 C12 C17 67.5(2) 5_566 . . . ?
C5 N11 C12 C15 -106.4(4) 5_566 . . . ?
C5 N11 C12 C13 107.2(3) 5_566 . . . ?
C5 N4 C3 C8 -2.2(2) . . . . ?
C5 N4 C3 C2 176.37(13) . . . . ?
C6 N11 C12 C18 108.5(2) . . . . ?
C6 N11 C12 C17 -112.0(2) . . . . ?
C6 N11 C12 C15 74.0(4) . . . . ?
C6 N11 C12 C13 -72.3(3) . . . . ?
C6 N7 C8 C3 -1.2(2) . . . . ?
C6 N7 C8 C9 176.75(13) . . . . ?
C8 N7 C6 N11 177.54(12) . . . . ?
C8 N7 C6 C5 -3.2(2) . . . . ?
C3 N4 C5 N11 178.56(12) . . . 5_566 ?
C3 N4 C5 C6 -2.2(2) . . . . ?
C12 N11 C6 N7 -4.74(19) . . . . ?
C12 N11 C6 C5 176.00(12) . . . . ?
C9 C8 C3 N4 -173.75(14) . . . . ?
C9 C8 C3 C2 7.7(2) . . . . ?
C18 C12 C17 C14 -177.0(2) . . . . ?
C17 C12 C18 C16 58.2(4) . . . . ?
C15 C12 C13 C14 178.4(4) . . . . ?
C13 C12 C15 C16 -61.5(7) . . . . ?
